data_4081305
loop_
_publ_author_name
'Webster, Christopher L.'
'Ziller, Joseph W.'
'Evans, William J.'

_publ_section_title
;
 Reactivity of U3+Metallocene Allyl Complexes Leads to a Nanometer-Sized
 Uranium Carbonate, [(C5Me5)2U]6(\m-\k1:\k2-CO3)6
;
_journal_issue 17
_journal_name_full Organometallics
_journal_page_first 4820
_journal_paper_doi 10.1021/om400526h
_journal_volume 32
_journal_year 2013
_chemical_formula_sum 'C48 H70 O4 U2'
_chemical_formula_weight 1187.10
_chemical_name_systematic
; 
 ? 
;
_space_group_crystal_system monoclinic
_space_group_IT_number 14
_space_group_name_Hall '-P 2yn'
_space_group_name_H-M_alt 'P 1 21/n 1'
_symmetry_space_group_name_Hall '-P 2yn'
_symmetry_space_group_name_H-M 'P 1 21/n 1'
_atom_sites_solution_hydrogens geom
_atom_sites_solution_primary direct
_atom_sites_solution_secondary difmap
_audit_creation_method SHELXL-2012
_cell_angle_alpha 90
_cell_angle_beta 102.8544(6)
_cell_angle_gamma 90
_cell_formula_units_Z 2
_cell_length_a 9.7800(5)
_cell_length_b 15.6266(9)
_cell_length_c 15.0373(8)
_cell_measurement_reflns_used 9842
_cell_measurement_temperature 83(2)
_cell_measurement_theta_max 28.63
_cell_measurement_theta_min 2.50
_cell_volume 2240.5(2)
_computing_cell_refinement 'Bruker SAINT'
_computing_data_collection 'Bruker APEX2'
_computing_data_reduction 'Bruker SAINT'
_computing_molecular_graphics 'Bruker SHELXTL'
_computing_publication_material 'Bruker SHELXTL'
_computing_structure_refinement 'SHELXL-2012 (Sheldrick, 2012)'
_computing_structure_solution 'SHELXS-97 (Sheldrick, 2008)'
_diffrn_ambient_temperature 83(2)
_diffrn_measured_fraction_theta_full 1.000
_diffrn_measured_fraction_theta_max 0.941
_diffrn_measurement_device_type 'Bruker APEX-II CCD'
_diffrn_measurement_method '\f and \w scans'
_diffrn_radiation_type MoK\a
_diffrn_radiation_wavelength 0.71073
_diffrn_reflns_av_R_equivalents 0.0159
_diffrn_reflns_av_unetI/netI 0.0121
_diffrn_reflns_Laue_measured_fraction_full 1.000
_diffrn_reflns_Laue_measured_fraction_max 0.941
_diffrn_reflns_limit_h_max 13
_diffrn_reflns_limit_h_min -13
_diffrn_reflns_limit_k_max 21
_diffrn_reflns_limit_k_min -20
_diffrn_reflns_limit_l_max 19
_diffrn_reflns_limit_l_min -20
_diffrn_reflns_number 26491
_diffrn_reflns_point_group_measured_fraction_full 1.000
_diffrn_reflns_point_group_measured_fraction_max 0.941
_diffrn_reflns_theta_full 25.242
_diffrn_reflns_theta_max 28.864
_diffrn_reflns_theta_min 1.905
_diffrn_source 'fine-focus sealed-tube'
_exptl_absorpt_coefficient_mu 7.260
_exptl_absorpt_correction_T_max 0.3900
_exptl_absorpt_correction_T_min 0.2249
_exptl_absorpt_correction_type numerical
_exptl_absorpt_process_details 'Bruker SADABS'
_exptl_crystal_colour green
_exptl_crystal_density_diffrn 1.760
_exptl_crystal_density_meas ?
_exptl_crystal_density_method not_measured
_exptl_crystal_description cube
_exptl_crystal_F_000 1148
_exptl_crystal_size_max 0.309
_exptl_crystal_size_mid 0.240
_exptl_crystal_size_min 0.200
_refine_diff_density_max 0.589
_refine_diff_density_min -0.563
_refine_diff_density_rms 0.075
_refine_ls_extinction_method none
_refine_ls_goodness_of_fit_ref 1.097
_refine_ls_hydrogen_treatment constr
_refine_ls_matrix_type full
_refine_ls_number_parameters 254
_refine_ls_number_reflns 5542
_refine_ls_number_restraints 0
_refine_ls_restrained_S_all 1.097
_refine_ls_R_factor_all 0.0159
_refine_ls_R_factor_gt 0.0145
_refine_ls_shift/su_max 0.001
_refine_ls_shift/su_mean 0.000
_refine_ls_structure_factor_coef Fsqd
_refine_ls_weighting_details
; 
 w=1/[\s^2^(Fo^2^)+(0.0147P)^2^+1.8843P] 
 where P=(Fo^2^+2Fc^2^)/3 
;
_refine_ls_weighting_scheme calc
_refine_ls_wR_factor_gt 0.0328
_refine_ls_wR_factor_ref 0.0332
_reflns_Friedel_coverage 0.000
_reflns_number_gt 5271
_reflns_number_total 5542
_reflns_threshold_expression 'I > 2\s(I)'
_cod_data_source_file om400526h_si_002.cif
_cod_data_source_block clw44
_cod_depositor_comments
;
The following automatic conversions were performed:

'_exptl_crystal_density_meas' value 'not_measured' was changed to '?'
- the value is perceived as not measured.

Automatic conversion script
Id: cif_fix_values 3008 2015-01-20 13:52:24Z robertas 
;
_cod_database_code 4081305
_shelx_space_group_comment
; 
The symmetry employed for this shelxl refinement is uniquely defined 
by the following loop, which should always be used as a source of 
symmetry information in preference to the above space-group names. 
They are only intended as comments. 
;
_shelx_estimated_absorpt_t_min 0.213
_shelx_estimated_absorpt_t_max 0.325
_shelxl_version_number 2012-9

loop_
_space_group_symop_operation_xyz
'x, y, z'
'-x+1/2, y+1/2, -z+1/2'
'-x, -y, -z'
'x-1/2, -y-1/2, z-1/2'

loop_
_atom_site_label
_atom_site_type_symbol
_atom_site_fract_x
_atom_site_fract_y
_atom_site_fract_z
_atom_site_U_iso_or_equiv
_atom_site_adp_type
_atom_site_occupancy
_atom_site_site_symmetry_order
_atom_site_calc_flag
_atom_site_refinement_flags_posn
_atom_site_refinement_flags_adp
U1 U 0.03341(2) 0.04855(2) 0.33260(2) 0.01140(3) Uani 1 1 d . .
O1 O -0.03374(14) -0.08013(9) 0.39245(10) 0.0185(3) Uani 1 1 d . .
O2 O 0.01761(14) 0.12606(9) 0.46580(9) 0.0177(3) Uani 1 1 d . .
C1 C -0.0819(2) 0.10541(13) 0.15634(12) 0.0163(4) Uani 1 1 d . .
C2 C -0.1148(2) 0.16829(12) 0.21636(13) 0.0163(4) Uani 1 1 d . .
C3 C -0.21636(19) 0.13350(12) 0.26072(12) 0.0162(4) Uani 1 1 d . .
C4 C -0.2448(2) 0.04827(12) 0.22897(13) 0.0162(4) Uani 1 1 d . .
C5 C -0.1596(2) 0.03042(12) 0.16601(13) 0.0163(4) Uani 1 1 d . .
C6 C -0.0064(2) 0.11929(15) 0.08026(14) 0.0233(4) Uani 1 1 d . .
H6A H -0.0752 0.1248 0.0222 0.035 Uiso 1 1 calc R U
H6B H 0.0551 0.0704 0.0772 0.035 Uiso 1 1 calc R U
H6C H 0.0498 0.1717 0.0920 0.035 Uiso 1 1 calc R U
C7 C -0.0551(2) 0.25772(13) 0.22979(16) 0.0262(4) Uani 1 1 d . .
H7A H -0.1056 0.2949 0.1809 0.039 Uiso 1 1 calc R U
H7B H 0.0445 0.2564 0.2283 0.039 Uiso 1 1 calc R U
H7C H -0.0656 0.2799 0.2889 0.039 Uiso 1 1 calc R U
C8 C -0.2866(2) 0.18123(14) 0.32539(14) 0.0228(4) Uani 1 1 d . .
H8A H -0.3401 0.2294 0.2934 0.034 Uiso 1 1 calc R U
H8B H -0.2152 0.2028 0.3769 0.034 Uiso 1 1 calc R U
H8C H -0.3502 0.1425 0.3479 0.034 Uiso 1 1 calc R U
C9 C -0.3566(2) -0.01087(16) 0.24678(14) 0.0256(5) Uani 1 1 d . .
H9A H -0.4199 -0.0262 0.1888 0.038 Uiso 1 1 calc R U
H9B H -0.4099 0.0178 0.2861 0.038 Uiso 1 1 calc R U
H9C H -0.3130 -0.0628 0.2770 0.038 Uiso 1 1 calc R U
C10 C -0.1659(2) -0.05012(13) 0.11043(15) 0.0245(4) Uani 1 1 d . .
H10A H -0.2338 -0.0428 0.0523 0.037 Uiso 1 1 calc R U
H10B H -0.1949 -0.0980 0.1440 0.037 Uiso 1 1 calc R U
H10C H -0.0730 -0.0620 0.0988 0.037 Uiso 1 1 calc R U
C11 C 0.2899(2) 0.07832(13) 0.28393(14) 0.0185(4) Uani 1 1 d . .
C12 C 0.30839(19) 0.10371(13) 0.37642(14) 0.0177(4) Uani 1 1 d . .
C13 C 0.30409(19) 0.02946(13) 0.42963(13) 0.0158(4) Uani 1 1 d . .
C14 C 0.28184(19) -0.04176(12) 0.37057(13) 0.0158(4) Uani 1 1 d . .
C15 C 0.27121(19) -0.01204(13) 0.27982(13) 0.0172(4) Uani 1 1 d . .
C16 C 0.3156(2) 0.13491(16) 0.20851(16) 0.0301(5) Uani 1 1 d . .
H16A H 0.4155 0.1494 0.2198 0.045 Uiso 1 1 calc R U
H16B H 0.2604 0.1875 0.2064 0.045 Uiso 1 1 calc R U
H16C H 0.2878 0.1048 0.1501 0.045 Uiso 1 1 calc R U
C17 C 0.3368(2) 0.19434(14) 0.41119(17) 0.0272(5) Uani 1 1 d . .
H17A H 0.4335 0.2100 0.4104 0.041 Uiso 1 1 calc R U
H17B H 0.3233 0.1981 0.4737 0.041 Uiso 1 1 calc R U
H17C H 0.2719 0.2336 0.3719 0.041 Uiso 1 1 calc R U
C18 C 0.3285(2) 0.02539(15) 0.53196(14) 0.0218(4) Uani 1 1 d . .
H18A H 0.4218 0.0016 0.5571 0.033 Uiso 1 1 calc R U
H18B H 0.2571 -0.0112 0.5491 0.033 Uiso 1 1 calc R U
H18C H 0.3225 0.0831 0.5563 0.033 Uiso 1 1 calc R U
C19 C 0.2849(2) -0.13380(13) 0.39977(15) 0.0232(4) Uani 1 1 d . .
H19A H 0.3809 -0.1558 0.4090 0.035 Uiso 1 1 calc R U
H19B H 0.2229 -0.1675 0.3524 0.035 Uiso 1 1 calc R U
H19C H 0.2530 -0.1382 0.4569 0.035 Uiso 1 1 calc R U
C20 C 0.2560(2) -0.06834(15) 0.19679(15) 0.0251(4) Uani 1 1 d . .
H20A H 0.3465 -0.0949 0.1961 0.038 Uiso 1 1 calc R U
H20B H 0.2251 -0.0337 0.1417 0.038 Uiso 1 1 calc R U
H20C H 0.1864 -0.1131 0.1987 0.038 Uiso 1 1 calc R U
C21 C -0.03367(18) -0.13871(12) 0.44997(13) 0.0144(3) Uani 1 1 d . .
C22 C -0.0575(2) -0.22948(12) 0.41360(13) 0.0199(4) Uani 1 1 d . .
H22A H -0.1598 -0.2392 0.3940 0.024 Uiso 1 1 calc R U
H22B H -0.0176 -0.2344 0.3588 0.024 Uiso 1 1 calc R U
C23 C 0.0036(2) -0.29875(13) 0.47872(15) 0.0243(4) Uani 1 1 d . .
H23A H 0.0986 -0.2929 0.5105 0.029 Uiso 1 1 calc R U
C24 C -0.0646(3) -0.36702(14) 0.49516(15) 0.0296(5) Uani 1 1 d . .
H24A H -0.1597 -0.3750 0.4646 0.035 Uiso 1 1 calc R U
H24B H -0.0188 -0.4086 0.5376 0.035 Uiso 1 1 calc R U

loop_
_atom_site_aniso_label
_atom_site_aniso_U_11
_atom_site_aniso_U_22
_atom_site_aniso_U_33
_atom_site_aniso_U_23
_atom_site_aniso_U_13
_atom_site_aniso_U_12
U1 0.01096(4) 0.01185(4) 0.01116(4) 0.00086(2) 0.00198(2) 0.00070(2)
O1 0.0176(7) 0.0162(7) 0.0226(7) 0.0034(5) 0.0062(5) 0.0007(5)
O2 0.0178(7) 0.0189(7) 0.0157(6) -0.0034(5) 0.0021(5) 0.0014(5)
C1 0.0135(8) 0.0212(9) 0.0131(8) 0.0036(7) 0.0007(7) -0.0002(7)
C2 0.0165(9) 0.0141(9) 0.0157(9) 0.0037(7) -0.0016(7) 0.0020(7)
C3 0.0140(8) 0.0194(9) 0.0132(8) -0.0001(7) -0.0009(7) 0.0038(7)
C4 0.0141(9) 0.0207(10) 0.0129(8) 0.0006(7) 0.0011(7) 0.0001(7)
C5 0.0162(9) 0.0190(9) 0.0127(8) -0.0006(7) 0.0013(7) -0.0001(7)
C6 0.0208(10) 0.0332(12) 0.0160(9) 0.0053(8) 0.0041(8) -0.0003(8)
C7 0.0288(11) 0.0163(10) 0.0297(11) 0.0026(8) -0.0016(9) -0.0012(8)
C8 0.0204(10) 0.0283(11) 0.0182(9) -0.0031(8) 0.0009(8) 0.0089(8)
C9 0.0215(10) 0.0369(12) 0.0181(10) -0.0019(9) 0.0034(8) -0.0110(9)
C10 0.0281(11) 0.0243(11) 0.0210(10) -0.0054(8) 0.0052(9) -0.0037(8)
C11 0.0122(8) 0.0217(10) 0.0219(10) 0.0056(8) 0.0043(7) -0.0001(7)
C12 0.0107(8) 0.0176(9) 0.0238(10) 0.0009(8) 0.0020(7) -0.0002(7)
C13 0.0105(8) 0.0201(9) 0.0166(9) 0.0005(7) 0.0022(7) 0.0017(7)
C14 0.0111(8) 0.0174(9) 0.0190(9) 0.0011(7) 0.0031(7) 0.0017(7)
C15 0.0127(8) 0.0219(10) 0.0177(9) -0.0009(7) 0.0050(7) 0.0015(7)
C16 0.0200(10) 0.0393(13) 0.0299(11) 0.0171(10) 0.0033(9) -0.0041(9)
C17 0.0228(10) 0.0190(10) 0.0374(12) -0.0025(9) 0.0014(9) -0.0043(8)
C18 0.0163(9) 0.0314(11) 0.0174(9) 0.0003(8) 0.0029(8) 0.0037(8)
C19 0.0203(10) 0.0173(10) 0.0333(11) 0.0020(8) 0.0086(8) 0.0035(8)
C20 0.0225(10) 0.0323(11) 0.0212(10) -0.0060(9) 0.0061(8) 0.0041(9)
C21 0.0100(8) 0.0148(9) 0.0182(9) -0.0005(7) 0.0029(7) 0.0006(7)
C22 0.0271(10) 0.0149(9) 0.0167(9) -0.0019(7) 0.0026(8) -0.0030(8)
C23 0.0238(10) 0.0176(10) 0.0271(11) -0.0041(8) -0.0034(8) 0.0005(8)
C24 0.0349(12) 0.0236(11) 0.0262(11) 0.0064(9) -0.0017(9) -0.0026(9)

loop_
_atom_type_symbol
_atom_type_description
_atom_type_scat_dispersion_real
_atom_type_scat_dispersion_imag
_atom_type_scat_source
C C 0.0033 0.0016 'International Tables Vol C Tables 4.2.6.8 and 6.1.1.4'
H H 0.0000 0.0000 'International Tables Vol C Tables 4.2.6.8 and 6.1.1.4'
O O 0.0106 0.0060 'International Tables Vol C Tables 4.2.6.8 and 6.1.1.4'
U U -9.6767 9.6646 'International Tables Vol C Tables 4.2.6.8 and 6.1.1.4'

loop_
_geom_angle_atom_site_label_1
_geom_angle_atom_site_label_2
_geom_angle_atom_site_label_3
_geom_angle
_geom_angle_site_symmetry_1
Cnt1 U1 O1 108.5 .
Cnt1 U1 O2 107.7 .
Cnt2 U1 O1 103.6 .
Cnt2 U1 O2 103.3 .
Cnt1 U1 Cnt2 133.8 .
O1 U1 O2 92.13(5) .
O1 U1 C13 91.26(5) .
O2 U1 C13 80.96(5) .
O1 U1 C2 132.29(5) .
O2 U1 C2 93.74(5) .
C13 U1 C2 136.41(6) .
O1 U1 C14 77.98(5) .
O2 U1 C14 107.82(5) .
C13 U1 C14 29.72(6) .
C2 U1 C14 142.85(6) .
O1 U1 C12 121.00(5) .
O2 U1 C12 83.23(5) .
C13 U1 C12 29.82(6) .
C2 U1 C12 106.71(6) .
C14 U1 C12 48.98(6) .
O1 U1 C3 105.11(5) .
O2 U1 C3 82.41(5) .
C13 U1 C3 157.03(6) .
C2 U1 C3 29.83(6) .
C14 U1 C3 169.35(6) .
C12 U1 C3 131.99(6) .
O1 U1 C15 98.06(5) .
O2 U1 C15 128.97(5) .
C13 U1 C15 49.12(6) .
C2 U1 C15 113.98(6) .
C14 U1 C15 29.75(6) .
C12 U1 C15 48.95(6) .
C3 U1 C15 140.27(6) .
O1 U1 C1 123.21(5) .
O2 U1 C1 123.46(5) .
C13 U1 C1 132.87(6) .
C2 U1 C1 29.72(6) .
C14 U1 C1 120.80(6) .
C12 U1 C1 107.12(6) .
C3 U1 C1 48.90(6) .
C15 U1 C1 91.40(6) .
O1 U1 C5 93.77(5) .
O2 U1 C5 130.53(5) .
C13 U1 C5 147.77(6) .
C2 U1 C5 48.90(6) .
C14 U1 C5 121.46(6) .
C12 U1 C5 132.32(6) .
C3 U1 C5 48.70(6) .
C15 U1 C5 98.65(6) .
C1 U1 C5 29.51(6) .
O1 U1 C11 125.67(5) .
O2 U1 C11 111.43(5) .
C13 U1 C11 48.89(6) .
C2 U1 C11 95.56(6) .
C14 U1 C11 48.76(6) .
C12 U1 C11 29.53(6) .
C3 U1 C11 125.40(6) .
C15 U1 C11 29.51(6) .
C1 U1 C11 83.98(6) .
C5 U1 C11 104.35(6) .
O1 U1 C4 83.86(5) .
O2 U1 C4 103.37(5) .
C13 U1 C4 173.56(6) .
C2 U1 C4 48.76(6) .
C14 U1 C4 144.23(6) .
C12 U1 C4 154.39(6) .
C3 U1 C4 29.41(5) .
C15 U1 C4 127.33(6) .
C1 U1 C4 48.51(5) .
C5 U1 C4 29.32(5) .
C11 U1 C4 131.73(6) .
C21 O1 U1 157.74(13) .
C21 O2 U1 155.94(13) 3_556
C2 C1 C5 107.71(17) .
C2 C1 C6 126.95(18) .
C5 C1 C6 123.97(18) .
C2 C1 U1 73.54(10) .
C5 C1 U1 75.65(11) .
C6 C1 U1 127.20(13) .
C1 C2 C3 108.32(16) .
C1 C2 C7 126.20(18) .
C3 C2 C7 125.48(18) .
C1 C2 U1 76.74(10) .
C3 C2 U1 76.44(10) .
C7 C2 U1 114.34(12) .
C4 C3 C2 107.79(17) .
C4 C3 C8 126.68(18) .
C2 C3 C8 125.44(18) .
C4 C3 U1 76.83(11) .
C2 C3 U1 73.72(10) .
C8 C3 U1 118.22(12) .
C5 C4 C3 107.93(17) .
C5 C4 C9 123.83(18) .
C3 C4 C9 127.80(18) .
C5 C4 U1 74.44(11) .
C3 C4 U1 73.76(10) .
C9 C4 U1 123.68(13) .
C4 C5 C1 108.19(17) .
C4 C5 C10 125.22(18) .
C1 C5 C10 126.12(18) .
C4 C5 U1 76.24(11) .
C1 C5 U1 74.84(11) .
C10 C5 U1 121.24(13) .
C12 C11 C15 107.89(17) .
C12 C11 C16 124.68(19) .
C15 C11 C16 126.3(2) .
C12 C11 U1 73.56(11) .
C15 C11 U1 74.52(11) .
C16 C11 U1 127.20(13) .
C13 C12 C11 108.15(17) .
C13 C12 C17 126.72(19) .
C11 C12 C17 125.02(19) .
C13 C12 U1 74.28(11) .
C11 C12 U1 76.91(11) .
C17 C12 U1 117.95(13) .
C14 C13 C12 108.11(17) .
C14 C13 C18 125.29(18) .
C12 C13 C18 126.49(18) .
C14 C13 U1 75.83(11) .
C12 C13 U1 75.90(11) .
C18 C13 U1 117.63(12) .
C13 C14 C15 108.33(17) .
C13 C14 C19 125.54(18) .
C15 C14 C19 125.82(18) .
C13 C14 U1 74.45(11) .
C15 C14 U1 76.19(11) .
C19 C14 U1 120.66(13) .
C14 C15 C11 107.51(17) .
C14 C15 C20 125.20(19) .
C11 C15 C20 127.09(18) .
C14 C15 U1 74.05(10) .
C11 C15 U1 75.97(11) .
C20 C15 U1 119.98(13) .
O2 C21 O1 123.97(18) 3_556
O2 C21 C22 118.97(17) 3_556
O1 C21 C22 117.05(16) .
C23 C22 C21 115.71(16) .
C24 C23 C22 124.6(2) .

loop_
_geom_bond_atom_site_label_1
_geom_bond_atom_site_label_2
_geom_bond_distance
_geom_bond_site_symmetry_2
U1 Cnt1 2.509 .
U1 Cnt2 2.493 .
U1 O1 2.3555(14) .
U1 O2 2.3750(13) .
U1 C13 2.7399(18) .
U1 C2 2.7440(18) .
U1 C14 2.7575(18) .
U1 C12 2.7606(19) .
U1 C3 2.7790(18) .
U1 C15 2.7850(19) .
U1 C1 2.7850(18) .
U1 C5 2.7954(19) .
U1 C11 2.8036(19) .
U1 C4 2.8185(19) .
O1 C21 1.259(2) .
O2 C21 1.257(2) 3_556
C1 C2 1.419(3) .
C1 C5 1.421(3) .
C1 C6 1.509(3) .
C2 C3 1.422(3) .
C2 C7 1.510(3) .
C3 C4 1.421(3) .
C3 C8 1.507(3) .
C4 C5 1.421(3) .
C4 C9 1.501(3) .
C5 C10 1.505(3) .
C11 C12 1.419(3) .
C11 C15 1.423(3) .
C11 C16 1.503(3) .
C12 C13 1.415(3) .
C12 C17 1.514(3) .
C13 C14 1.410(3) .
C13 C18 1.505(3) .
C14 C15 1.423(3) .
C14 C19 1.502(3) .
C15 C20 1.507(3) .
C21 O2 1.257(2) 3_556
C21 C22 1.519(3) .
C22 C23 1.493(3) .
C23 C24 1.310(3) .
